data_7239242
loop_
_publ_author_name
'Edkins, Robert M.'
'Probert, Michael R.'
'Robertson, Craig M.'
'Howard, Judith A. K.'
'Beeby, Andrew'

_publ_section_title
;
 Photocrystallisation of the 2C--2&#x2032;C dimer of a triphenylimidazolyl
 radical
;
_journal_issue 11
_journal_name_full 'RSC Adv.'
_journal_page_first 5351
_journal_paper_doi 10.1039/C3RA43892A
_journal_volume 4
_journal_year 2014
_chemical_formula_moiety 'C66 H54 N4'
_chemical_formula_sum 'C66 H54 N4'
_chemical_formula_weight 903.13
_space_group_crystal_system triclinic
_space_group_IT_number 2
_space_group_name_Hall '-P 1'
_space_group_name_H-M_alt 'P -1'
_atom_sites_solution_hydrogens geom
_atom_sites_solution_primary dual
_audit_creation_date 2013-11-27
_audit_creation_method
;
  Olex2 1.2-beta
  (compiled 2012.11.06 svn.r2526, GUI svn.r4372)
;
_cell_angle_alpha 86.646(6)
_cell_angle_beta 82.585(6)
_cell_angle_gamma 70.912(5)
_cell_formula_units_Z 2
_cell_length_a 10.503(4)
_cell_length_b 14.511(6)
_cell_length_c 19.926(8)
_cell_measurement_reflns_used 728
_cell_measurement_temperature 100
_cell_measurement_theta_max 21.90
_cell_measurement_theta_min 2.45
_cell_volume 2845(2)
_computing_cell_refinement 'SAINT v8.27A (Bruker, 2012)'
_computing_data_collection 'APEX2 v2012.10-0 (Bruker, 2012)'
_computing_data_reduction 'SAINT v8.27A (Bruker, 2012)'
_computing_molecular_graphics
;
O. V. Dolomanov, L. J. Bourhis, R. J. Gildea, J. A. K. Howard and H. Puschmann,
OLEX2: a complete structure solution, refinement and analysis program.
J. Appl. Cryst. (2009). 42, 339-341.
;
_computing_publication_material
;
O. V. Dolomanov, L. J. Bourhis, R. J. Gildea, J. A. K. Howard and H. Puschmann,
OLEX2: a complete structure solution, refinement and analysis program.
J. Appl. Cryst. (2009). 42, 339-341.
;
_computing_structure_refinement 'XL (Sheldrick, 2008)'
_computing_structure_solution
;
XM, G.M. Sheldrick, Acta Cryst.
(2008). A64, 112-122
;
_diffrn_ambient_temperature 100
_diffrn_detector 'CCD area detector'
_diffrn_detector_area_resol_mean 0.0350
_diffrn_detector_type 'Rigaku Saturn724+'
_diffrn_measured_fraction_theta_full 0.463
_diffrn_measured_fraction_theta_max 0.806
_diffrn_measurement_device 'CrystalLogic Kappa (4 circle)'
_diffrn_measurement_device_type 'Bruker APEX-II CCD'
_diffrn_measurement_method '\f and \w scans'
_diffrn_radiation_collimation '0.3 x 1.5 Double Pinhole'
_diffrn_radiation_monochromator graphite
_diffrn_radiation_probe x-ray
_diffrn_radiation_wavelength 0.6889
_diffrn_reflns_av_R_equivalents 0.0000
_diffrn_reflns_av_unetI/netI 0.1486
_diffrn_reflns_Laue_measured_fraction_full 0.463
_diffrn_reflns_Laue_measured_fraction_max 0.806
_diffrn_reflns_limit_h_max 7
_diffrn_reflns_limit_h_min -10
_diffrn_reflns_limit_k_max 14
_diffrn_reflns_limit_k_min -12
_diffrn_reflns_limit_l_max 13
_diffrn_reflns_limit_l_min -19
_diffrn_reflns_number 4788
_diffrn_reflns_point_group_measured_fraction_full 0.463
_diffrn_reflns_point_group_measured_fraction_max 0.806
_diffrn_reflns_theta_full 24.415
_diffrn_reflns_theta_max 20.103
_diffrn_reflns_theta_min 1.738
_diffrn_source Synchrotron
_diffrn_source_type 'Undulator, I19, DLS, RAL'
_diffrn_standards_number 0
_exptl_absorpt_coefficient_mu 0.033
_exptl_absorpt_correction_type none
_exptl_crystal_colour 'clear light green'
_exptl_crystal_colour_lustre clear
_exptl_crystal_colour_modifier light
_exptl_crystal_colour_primary green
_exptl_crystal_density_diffrn 1.054
_exptl_crystal_description block
_exptl_crystal_F_000 956
_exptl_crystal_recrystallization_method 'Crystals were formed from hexane acetone mixture by solvent evaporation'
_exptl_crystal_size_max 0.07
_exptl_crystal_size_mid 0.06
_exptl_crystal_size_min 0.03
_refine_diff_density_max 0.218
_refine_diff_density_min -0.209
_refine_diff_density_rms 0.046
_refine_ls_extinction_method none
_refine_ls_goodness_of_fit_ref 0.898
_refine_ls_hydrogen_treatment constr
_refine_ls_matrix_type full
_refine_ls_number_parameters 541
_refine_ls_number_reflns 4782
_refine_ls_number_restraints 194
_refine_ls_restrained_S_all 0.884
_refine_ls_R_factor_all 0.1669
_refine_ls_R_factor_gt 0.0905
_refine_ls_shift/su_max 0.000
_refine_ls_shift/su_mean 0.000
_refine_ls_structure_factor_coef Fsqd
_refine_ls_weighting_details 'w=1/[\s^2^(Fo^2^)+(0.1509P)^2^] where P=(Fo^2^+2Fc^2^)/3'
_refine_ls_weighting_scheme calc
_refine_ls_wR_factor_gt 0.2219
_refine_ls_wR_factor_ref 0.2519
_reflns_Friedel_coverage 0.000
_reflns_number_gt 2221
_reflns_number_total 4782
_reflns_threshold_expression 'I > 2\s(I)'
_cod_data_source_file c3ra43892a.txt
_cod_data_source_block p-1
_cod_original_cell_volume 2845.6(19)
_cod_database_code 7239242
_shelxl_version_number 2013-3
_shelx_space_group_comment
;
The symmetry employed for this shelxl refinement is uniquely defined
by the following loop, which should always be used as a source of
symmetry information in preference to the above space-group names.
They are only intended as comments.
;
_olex2_refinement_description
;
1. Fixed Uiso
 At 1.2 times of:
  All C(H) groups
 At 1.5 times of:
  All C(H,H,H) groups
2. Rigid bond restraints
 All non-hydrogen atoms
 with sigma for 1-2 distances of 0.01 and sigma for 1-3 distances of 0.01
3.a Aromatic/amide H refined with riding coordinates:
 C11(H11), C10(H10), C8(H8), C7(H7), C15(H15), C16(H16), C18(H18), C19(H19),
 C29(H29), C28(H28), C27(H27), C26(H26), C25(H25), C31(H31), C32(H32), C33(H33),
  C34(H34), C35(H35), C7'(H7'), C8'(H8'), C10'(H10'), C11'(H11'), C15'(H15'),
 C16'(H16'), C18'(H18'), C19'(H19'), C25'(H25'), C26'(H26'), C27'(H27'),
 C28'(H28'), C29'(H29'), C31'(H31'), C32'(H32'), C33'(H33'), C34'(H34'),
 C35'(H35')
3.b Fitted hexagon refined as free rotating group:
 C6(C11,C10,C9,C8,C7), C14(C15,C16,C17,C18,C19), C24(C29,C28,C27,C26,C25),
 C30(C31,C32,C33,C34,C35), C6'(C7',C8',C9',C10',C11'), C14'(C15',C16',C17',C18',
 C19'), C24'(C25',C26',C27',C28',C29'), C30'(C31',C32',C33',C34',C35')
3.c Idealised Me refined as rotating group:
 C21(H21A,H21B,H21C), C22(H22A,H22B,H22C), C23(H23A,H23B,H23C), C21'(H21D,H21E,
 H21F), C22'(H22D,H22E,H22F), C23'(H23D,H23E,H23F)
;

loop_
_space_group_symop_operation_xyz
'x, y, z'
'-x, -y, -z'

loop_
_atom_site_label
_atom_site_type_symbol
_atom_site_fract_x
_atom_site_fract_y
_atom_site_fract_z
_atom_site_U_iso_or_equiv
_atom_site_adp_type
_atom_site_occupancy
_atom_site_site_symmetry_order
_atom_site_calc_flag
_atom_site_refinement_flags_posn
_atom_site_refinement_flags_adp
N1 N 0.4304(7) 0.6156(5) 0.1754(3) 0.0678(18) Uani 1 1 d . U
N3 N 0.6610(6) 0.5971(5) 0.1333(3) 0.0608(17) Uani 1 1 d . U
C2 C 0.5712(9) 0.5485(6) 0.1734(3) 0.064(2) Uani 1 1 d . U
C4 C 0.5811(8) 0.6847(6) 0.1173(3) 0.060(2) Uani 1 1 d . U
C5 C 0.4354(8) 0.6947(6) 0.1453(3) 0.062(2) Uani 1 1 d . U
C6 C 0.6215(5) 0.5295(4) 0.24490(17) 0.067(2) Uani 1 1 d . U
C11 C 0.7550(5) 0.4709(4) 0.24852(18) 0.078(3) Uani 1 1 d G U
H11 H 0.8135 0.4483 0.2082 0.094 Uiso 1 1 calc R .
C10 C 0.8028(4) 0.4454(4) 0.3111(2) 0.082(3) Uani 1 1 d G U
H10 H 0.8940 0.4053 0.3136 0.099 Uiso 1 1 calc R .
C9 C 0.7172(5) 0.4785(4) 0.37013(18) 0.075(3) Uani 1 1 d G U
C8 C 0.5837(5) 0.5371(4) 0.36651(18) 0.083(3) Uani 1 1 d G U
H8 H 0.5252 0.5597 0.4068 0.100 Uiso 1 1 calc R .
C7 C 0.5359(4) 0.5626(4) 0.3039(2) 0.076(3) Uani 1 1 d G U
H7 H 0.4447 0.6026 0.3014 0.092 Uiso 1 1 calc R .
C12 C 0.7713(9) 0.4427(7) 0.4351(4) 0.087(3) Uani 1 1 d . U
C13 C 0.8228(9) 0.4110(7) 0.4858(4) 0.088(3) Uani 1 1 d . U
C14 C 0.8891(6) 0.3721(4) 0.5473(2) 0.074(3) Uani 1 1 d . U
C15 C 0.8244(5) 0.3306(4) 0.5999(3) 0.079(3) Uani 1 1 d G U
H15 H 0.7388 0.3241 0.5957 0.095 Uiso 1 1 calc R .
C16 C 0.8852(5) 0.2988(4) 0.6588(2) 0.085(3) Uani 1 1 d G U
H16 H 0.8410 0.2704 0.6947 0.102 Uiso 1 1 calc R .
C17 C 1.0106(5) 0.3083(4) 0.6649(2) 0.065(2) Uani 1 1 d G U
C18 C 1.0752(5) 0.3498(5) 0.6123(3) 0.090(3) Uani 1 1 d G U
H18 H 1.1609 0.3563 0.6165 0.108 Uiso 1 1 calc R .
C19 C 1.0144(6) 0.3817(5) 0.5535(2) 0.098(3) Uani 1 1 d G U
H19 H 1.0586 0.4100 0.5175 0.118 Uiso 1 1 calc R .
C20 C 1.0721(9) 0.2797(7) 0.7352(4) 0.085(3) Uani 1 1 d . U
C21 C 0.9889(12) 0.3582(9) 0.7864(4) 0.149(5) Uani 1 1 d . U
H21A H 1.0180 0.3389 0.8313 0.224 Uiso 1 1 calc GR .
H21B H 0.8924 0.3656 0.7879 0.224 Uiso 1 1 calc GR .
H21C H 1.0030 0.4204 0.7725 0.224 Uiso 1 1 calc GR .
C22 C 1.2219(9) 0.2723(8) 0.7279(4) 0.101(3) Uani 1 1 d . U
H22A H 1.2734 0.2222 0.6949 0.152 Uiso 1 1 calc GR .
H22B H 1.2568 0.2547 0.7718 0.152 Uiso 1 1 calc GR .
H22C H 1.2313 0.3353 0.7122 0.152 Uiso 1 1 calc GR .
C23 C 1.0631(12) 0.1781(8) 0.7587(5) 0.134(4) Uani 1 1 d . U
H23A H 1.1325 0.1276 0.7314 0.201 Uiso 1 1 calc GR .
H23B H 0.9731 0.1754 0.7531 0.201 Uiso 1 1 calc GR .
H23C H 1.0780 0.1672 0.8065 0.201 Uiso 1 1 calc GR .
C24 C 0.6353(5) 0.7540(4) 0.0719(2) 0.065(2) Uani 1 1 d . U
C29 C 0.5515(4) 0.8223(4) 0.0313(3) 0.077(3) Uani 1 1 d G U
H29 H 0.4567 0.8324 0.0367 0.092 Uiso 1 1 calc R .
C28 C 0.6063(5) 0.8757(4) -0.0174(2) 0.078(3) Uani 1 1 d G U
H28 H 0.5490 0.9223 -0.0452 0.093 Uiso 1 1 calc R .
C27 C 0.7450(6) 0.8609(4) -0.0254(2) 0.085(3) Uani 1 1 d G U
H27 H 0.7824 0.8974 -0.0586 0.102 Uiso 1 1 calc R .
C26 C 0.8288(4) 0.7926(4) 0.0153(3) 0.074(2) Uani 1 1 d G U
H26 H 0.9236 0.7825 0.0098 0.089 Uiso 1 1 calc R .
C25 C 0.7740(5) 0.7392(4) 0.0639(2) 0.071(2) Uani 1 1 d G U
H25 H 0.8313 0.6926 0.0917 0.085 Uiso 1 1 calc R .
C30 C 0.3169(4) 0.7862(3) 0.1395(3) 0.068(2) Uani 1 1 d . U
C31 C 0.2266(5) 0.7938(3) 0.0926(2) 0.081(3) Uani 1 1 d G U
H31 H 0.2379 0.7401 0.0647 0.097 Uiso 1 1 calc R .
C32 C 0.1199(5) 0.8798(4) 0.0865(2) 0.086(3) Uani 1 1 d G U
H32 H 0.0582 0.8849 0.0545 0.103 Uiso 1 1 calc R .
C33 C 0.1034(5) 0.9583(3) 0.1273(3) 0.080(3) Uani 1 1 d G U
H33 H 0.0304 1.0171 0.1232 0.096 Uiso 1 1 calc R .
C34 C 0.1936(6) 0.9508(3) 0.1742(3) 0.078(2) Uani 1 1 d G U
H34 H 0.1824 1.0045 0.2021 0.093 Uiso 1 1 calc R .
C35 C 0.3004(5) 0.8648(4) 0.1803(2) 0.076(2) Uani 1 1 d G U
H35 H 0.3621 0.8596 0.2123 0.092 Uiso 1 1 calc R .
N1' N 0.5864(6) 0.4550(5) 0.1417(3) 0.0638(17) Uani 1 1 d . U
N3' N 0.6822(6) 0.3213(5) 0.0774(3) 0.0608(17) Uani 1 1 d . U
C2' C 0.6621(8) 0.4168(7) 0.0810(4) 0.064(2) Uani 1 1 d . U
C4' C 0.6119(8) 0.2943(6) 0.1362(4) 0.063(2) Uani 1 1 d . U
C5' C 0.5516(8) 0.3779(6) 0.1784(4) 0.062(2) Uani 1 1 d . U
C6' C 0.7132(5) 0.4716(4) 0.0232(2) 0.0543(19) Uani 1 1 d . U
C7' C 0.6251(4) 0.5549(4) -0.0040(2) 0.060(2) Uani 1 1 d G U
H7' H 0.5319 0.5767 0.0134 0.072 Uiso 1 1 calc R .
C8' C 0.6735(5) 0.6062(3) -0.0566(2) 0.064(2) Uani 1 1 d G U
H8' H 0.6133 0.6631 -0.0752 0.077 Uiso 1 1 calc R .
C9' C 0.8099(5) 0.5742(4) -0.0821(2) 0.062(2) Uani 1 1 d G U
C10' C 0.8981(4) 0.4909(4) -0.0549(2) 0.075(3) Uani 1 1 d G U
H10' H 0.9913 0.4691 -0.0723 0.090 Uiso 1 1 calc R .
C11' C 0.8497(5) 0.4396(3) -0.0023(2) 0.070(2) Uani 1 1 d G U
H11' H 0.9099 0.3827 0.0163 0.085 Uiso 1 1 calc R .
C12' C 0.8623(9) 0.6338(7) -0.1335(4) 0.072(2) Uani 1 1 d . U
C13' C 0.8968(8) 0.6879(7) -0.1734(4) 0.065(2) Uani 1 1 d . U
C14' C 0.9474(6) 0.7543(4) -0.2216(2) 0.073(2) Uani 1 1 d . U
C15' C 1.0557(5) 0.7834(4) -0.2092(2) 0.072(2) Uani 1 1 d G U
H15' H 1.0940 0.7655 -0.1678 0.087 Uiso 1 1 calc R .
C16' C 1.1081(5) 0.8387(4) -0.2575(3) 0.077(3) Uani 1 1 d G U
H16' H 1.1821 0.8586 -0.2490 0.092 Uiso 1 1 calc R .
C17' C 1.0521(6) 0.8649(4) -0.3181(2) 0.078(2) Uani 1 1 d G U
C18' C 0.9438(6) 0.8358(4) -0.3305(2) 0.087(3) Uani 1 1 d G U
H18' H 0.9055 0.8538 -0.3719 0.104 Uiso 1 1 calc R .
C19' C 0.8914(5) 0.7805(4) -0.2822(3) 0.082(3) Uani 1 1 d G U
H19' H 0.8174 0.7607 -0.2907 0.098 Uiso 1 1 calc R .
C20' C 1.1146(11) 0.9211(7) -0.3751(5) 0.100(3) Uani 1 1 d . U
C21' C 1.2454(11) 0.9430(9) -0.3564(5) 0.127(4) Uani 1 1 d . U
H21D H 1.2215 0.9808 -0.3148 0.191 Uiso 1 1 calc GR .
H21E H 1.2776 0.9803 -0.3934 0.191 Uiso 1 1 calc GR .
H21F H 1.3172 0.8813 -0.3494 0.191 Uiso 1 1 calc GR .
C22' C 1.0049(11) 1.0188(7) -0.3910(5) 0.123(4) Uani 1 1 d . U
H22D H 0.9408 1.0061 -0.4179 0.184 Uiso 1 1 calc GR .
H22E H 1.0485 1.0624 -0.4165 0.184 Uiso 1 1 calc GR .
H22F H 0.9562 1.0496 -0.3485 0.184 Uiso 1 1 calc GR .
C23' C 1.1604(12) 0.8573(9) -0.4417(4) 0.139(4) Uani 1 1 d . U
H23D H 1.2252 0.7936 -0.4316 0.208 Uiso 1 1 calc GR .
H23E H 1.2034 0.8909 -0.4771 0.208 Uiso 1 1 calc GR .
H23F H 1.0808 0.8481 -0.4575 0.208 Uiso 1 1 calc GR .
C24' C 0.6059(6) 0.1942(3) 0.1461(3) 0.064(2) Uani 1 1 d . U
C25' C 0.7085(5) 0.1188(5) 0.1127(2) 0.080(2) Uani 1 1 d G U
H25' H 0.7800 0.1323 0.0839 0.096 Uiso 1 1 calc R .
C26' C 0.7066(6) 0.0235(4) 0.1213(3) 0.092(3) Uani 1 1 d G U
H26' H 0.7767 -0.0281 0.0984 0.110 Uiso 1 1 calc R .
C27' C 0.6020(7) 0.0036(4) 0.1633(3) 0.092(3) Uani 1 1 d G U
H27' H 0.6007 -0.0615 0.1692 0.111 Uiso 1 1 calc R .
C28' C 0.4994(6) 0.0791(5) 0.1968(3) 0.092(3) Uani 1 1 d G U
H28' H 0.4280 0.0655 0.2255 0.110 Uiso 1 1 calc R .
C29' C 0.5014(5) 0.1744(4) 0.1881(2) 0.081(3) Uani 1 1 d G U
H29' H 0.4313 0.2259 0.2110 0.098 Uiso 1 1 calc R .
C30' C 0.4717(5) 0.3839(4) 0.24473(19) 0.074(2) Uani 1 1 d . U
C31' C 0.3344(5) 0.4375(4) 0.2523(2) 0.070(2) Uani 1 1 d G U
H31' H 0.2931 0.4727 0.2147 0.084 Uiso 1 1 calc R .
C32' C 0.2574(4) 0.4395(4) 0.3147(3) 0.087(3) Uani 1 1 d G U
H32' H 0.1636 0.4761 0.3199 0.104 Uiso 1 1 calc R .
C33' C 0.3179(6) 0.3880(5) 0.3697(2) 0.093(3) Uani 1 1 d G U
H33' H 0.2653 0.3894 0.4123 0.111 Uiso 1 1 calc R .
C34' C 0.4552(6) 0.3345(4) 0.3621(2) 0.091(3) Uani 1 1 d G U
H34' H 0.4965 0.2993 0.3996 0.109 Uiso 1 1 calc R .
C35' C 0.5322(5) 0.3324(4) 0.2996(2) 0.082(3) Uani 1 1 d G U
H35' H 0.6260 0.2958 0.2945 0.099 Uiso 1 1 calc R .

loop_
_atom_site_aniso_label
_atom_site_aniso_U_11
_atom_site_aniso_U_22
_atom_site_aniso_U_33
_atom_site_aniso_U_23
_atom_site_aniso_U_13
_atom_site_aniso_U_12
N1 0.074(4) 0.085(5) 0.040(4) 0.003(3) -0.018(3) -0.016(4)
N3 0.067(4) 0.078(4) 0.034(3) 0.001(3) -0.022(3) -0.014(4)
C2 0.080(6) 0.070(5) 0.034(4) -0.002(3) -0.013(4) -0.013(4)
C4 0.069(5) 0.080(5) 0.033(4) -0.001(4) -0.021(4) -0.021(4)
C5 0.071(5) 0.087(5) 0.032(4) 0.004(4) -0.027(4) -0.024(4)
C6 0.083(6) 0.078(6) 0.035(3) 0.002(4) -0.023(4) -0.015(5)
C11 0.084(6) 0.095(7) 0.044(4) 0.010(4) -0.024(4) -0.011(5)
C10 0.094(6) 0.100(7) 0.047(4) -0.015(4) -0.029(4) -0.014(5)
C9 0.096(6) 0.087(7) 0.042(4) 0.000(4) -0.026(4) -0.022(5)
C8 0.096(6) 0.099(7) 0.046(4) -0.009(4) -0.021(4) -0.014(5)
C7 0.076(6) 0.099(7) 0.045(4) 0.001(4) -0.018(4) -0.013(5)
C12 0.094(7) 0.111(8) 0.059(5) 0.008(5) -0.031(5) -0.031(6)
C13 0.092(7) 0.120(8) 0.047(5) 0.003(5) -0.020(4) -0.021(6)
C14 0.076(6) 0.103(7) 0.037(4) -0.002(4) -0.012(4) -0.016(5)
C15 0.074(6) 0.109(7) 0.058(5) 0.010(5) -0.023(4) -0.030(5)
C16 0.074(6) 0.125(8) 0.060(5) 0.026(5) -0.021(4) -0.039(6)
C17 0.064(5) 0.083(6) 0.047(4) -0.002(4) -0.011(4) -0.019(5)
C18 0.076(6) 0.148(9) 0.053(5) 0.024(5) -0.014(4) -0.050(6)
C19 0.074(6) 0.170(10) 0.053(5) 0.016(5) -0.007(4) -0.046(7)
C20 0.085(6) 0.112(7) 0.056(5) 0.011(4) -0.027(4) -0.024(6)
C21 0.142(9) 0.201(10) 0.060(6) -0.038(6) -0.039(6) 0.023(9)
C22 0.090(6) 0.153(9) 0.072(6) 0.030(6) -0.043(5) -0.047(6)
C23 0.156(10) 0.158(8) 0.116(8) 0.075(7) -0.083(8) -0.076(8)
C24 0.068(5) 0.081(6) 0.042(4) 0.003(4) -0.013(4) -0.016(5)
C29 0.079(6) 0.100(7) 0.047(5) 0.013(4) -0.017(4) -0.021(5)
C28 0.082(6) 0.093(7) 0.052(5) 0.004(4) -0.011(5) -0.018(6)
C27 0.091(6) 0.094(7) 0.066(6) 0.010(5) -0.008(5) -0.028(6)
C26 0.063(5) 0.094(7) 0.065(5) 0.000(4) -0.010(4) -0.024(5)
C25 0.069(5) 0.090(7) 0.050(5) -0.001(4) -0.017(4) -0.017(5)
C30 0.065(5) 0.092(5) 0.045(4) 0.000(4) -0.018(4) -0.018(4)
C31 0.059(6) 0.107(6) 0.069(5) -0.004(5) -0.026(4) -0.010(5)
C32 0.067(6) 0.110(7) 0.070(6) -0.002(5) -0.031(5) -0.005(5)
C33 0.070(6) 0.086(6) 0.081(6) 0.011(4) -0.018(5) -0.020(5)
C34 0.075(6) 0.086(6) 0.068(5) -0.010(5) -0.011(5) -0.019(5)
C35 0.077(6) 0.089(6) 0.066(5) 0.001(4) -0.026(5) -0.024(5)
N1' 0.077(5) 0.079(4) 0.032(3) -0.005(3) -0.014(3) -0.018(4)
N3' 0.061(4) 0.077(4) 0.041(3) -0.003(3) -0.012(3) -0.015(4)
C2' 0.065(6) 0.080(5) 0.040(4) -0.003(4) -0.012(3) -0.010(5)
C4' 0.062(6) 0.079(5) 0.048(4) 0.006(4) -0.030(4) -0.018(4)
C5' 0.073(6) 0.082(5) 0.040(4) 0.008(4) -0.024(3) -0.031(5)
C6' 0.049(4) 0.085(5) 0.035(4) -0.004(4) -0.015(3) -0.026(4)
C7' 0.055(5) 0.092(6) 0.038(4) -0.004(4) -0.018(4) -0.024(4)
C8' 0.065(5) 0.085(6) 0.039(4) -0.003(4) -0.021(4) -0.014(4)
C9' 0.068(5) 0.091(6) 0.027(4) -0.017(4) -0.013(3) -0.018(5)
C10' 0.058(5) 0.106(7) 0.046(5) -0.006(4) 0.003(4) -0.009(5)
C11' 0.065(5) 0.089(6) 0.050(5) -0.008(4) -0.008(4) -0.013(5)
C12' 0.067(6) 0.098(7) 0.051(5) -0.005(4) -0.012(4) -0.024(5)
C13' 0.051(5) 0.098(7) 0.043(5) -0.011(4) 0.001(4) -0.019(5)
C14' 0.069(6) 0.090(7) 0.053(5) -0.002(4) -0.002(4) -0.021(5)
C15' 0.059(6) 0.098(7) 0.053(5) -0.001(4) -0.010(4) -0.015(5)
C16' 0.071(6) 0.090(7) 0.067(5) 0.000(5) -0.012(4) -0.020(5)
C17' 0.076(6) 0.099(7) 0.050(4) 0.000(4) -0.008(4) -0.015(5)
C18' 0.069(6) 0.132(9) 0.052(5) 0.010(5) -0.017(4) -0.021(5)
C19' 0.062(6) 0.129(8) 0.047(5) 0.001(5) -0.010(4) -0.021(5)
C20' 0.104(8) 0.110(8) 0.081(6) 0.011(5) -0.011(6) -0.029(6)
C21' 0.114(8) 0.175(11) 0.101(7) 0.033(7) -0.009(6) -0.065(8)
C22' 0.131(8) 0.119(7) 0.113(8) 0.039(6) -0.031(7) -0.034(6)
C23' 0.164(11) 0.182(10) 0.063(6) -0.001(6) 0.025(6) -0.062(8)
C24' 0.086(6) 0.065(5) 0.037(4) 0.008(4) -0.031(4) -0.011(4)
C25' 0.085(6) 0.080(5) 0.073(6) -0.008(5) -0.033(4) -0.015(5)
C26' 0.100(8) 0.076(6) 0.090(7) -0.006(5) -0.040(5) -0.005(6)
C27' 0.126(9) 0.080(6) 0.082(7) 0.006(5) -0.054(5) -0.034(5)
C28' 0.128(8) 0.093(7) 0.062(5) 0.007(5) -0.026(5) -0.042(6)
C29' 0.109(7) 0.083(6) 0.055(5) 0.010(5) -0.014(4) -0.034(5)
C30' 0.086(6) 0.084(6) 0.042(4) 0.003(4) -0.017(4) -0.013(5)
C31' 0.074(5) 0.094(7) 0.047(4) 0.008(4) -0.016(4) -0.031(5)
C32' 0.080(6) 0.110(8) 0.071(5) 0.006(5) -0.006(4) -0.035(6)
C33' 0.106(7) 0.102(8) 0.058(5) 0.008(5) 0.009(5) -0.026(6)
C34' 0.111(7) 0.107(8) 0.046(4) 0.007(5) -0.014(5) -0.024(6)
C35' 0.080(6) 0.104(7) 0.052(4) 0.017(5) -0.011(4) -0.017(5)

loop_
_atom_type_symbol
_atom_type_description
_atom_type_scat_dispersion_real
_atom_type_scat_dispersion_imag
_atom_type_scat_source
C C 0.0030 0.0020 'International Tables Vol C Tables 4.2.6.8 and 6.1.1.4'
H H 0.0000 0.0000 'International Tables Vol C Tables 4.2.6.8 and 6.1.1.4'
N N 0.0060 0.0030 'International Tables Vol C Tables 4.2.6.8 and 6.1.1.4'

loop_
_geom_angle_atom_site_label_1
_geom_angle_atom_site_label_2
_geom_angle_atom_site_label_3
_geom_angle
C5 N1 C2 107.3(7)
C4 N3 C2 105.8(6)
N1 C2 N3 107.7(6)
N1 C2 C6 112.4(6)
N1 C2 N1' 111.3(7)
N3 C2 C6 105.2(6)
N1' C2 N3 109.6(6)
N1' C2 C6 110.4(5)
N3 C4 C5 109.0(6)
N3 C4 C24 121.3(7)
C24 C4 C5 129.4(7)
N1 C5 C4 110.1(7)
N1 C5 C30 125.9(8)
C30 C5 C4 124.0(7)
C11 C6 C2 117.3(4)
C11 C6 C7 120.0
C7 C6 C2 122.5(4)
C6 C11 H11 120.0
C6 C11 C10 120.0
C10 C11 H11 120.0
C11 C10 H10 120.0
C9 C10 C11 120.0
C9 C10 H10 120.0
C10 C9 C8 120.0
C10 C9 C12 117.2(5)
C8 C9 C12 122.6(5)
C9 C8 H8 120.0
C9 C8 C7 120.0
C7 C8 H8 120.0
C6 C7 H7 120.0
C8 C7 C6 120.0
C8 C7 H7 120.0
C13 C12 C9 176.1(10)
C12 C13 C14 178.7(9)
C15 C14 C13 120.7(5)
C15 C14 C19 120.0
C19 C14 C13 119.2(5)
C14 C15 H15 120.0
C14 C15 C16 120.0
C16 C15 H15 120.0
C15 C16 H16 120.0
C17 C16 C15 120.0
C17 C16 H16 120.0
C16 C17 C18 120.0
C16 C17 C20 119.0(5)
C18 C17 C20 120.8(5)
C17 C18 H18 120.0
C19 C18 C17 120.0
C19 C18 H18 120.0
C14 C19 H19 120.0
C18 C19 C14 120.0
C18 C19 H19 120.0
C21 C20 C17 107.7(7)
C21 C20 C23 111.1(9)
C22 C20 C17 111.3(6)
C22 C20 C21 110.5(9)
C22 C20 C23 107.4(8)
C23 C20 C17 108.9(7)
C20 C21 H21A 109.5
C20 C21 H21B 109.5
C20 C21 H21C 109.5
H21A C21 H21B 109.5
H21A C21 H21C 109.5
H21B C21 H21C 109.5
C20 C22 H22A 109.5
C20 C22 H22B 109.5
C20 C22 H22C 109.5
H22A C22 H22B 109.5
H22A C22 H22C 109.5
H22B C22 H22C 109.5
C20 C23 H23A 109.5
C20 C23 H23B 109.5
C20 C23 H23C 109.5
H23A C23 H23B 109.5
H23A C23 H23C 109.5
H23B C23 H23C 109.5
C29 C24 C4 120.4(4)
C29 C24 C25 120.0
C25 C24 C4 118.9(5)
C24 C29 H29 120.0
C28 C29 C24 120.0
C28 C29 H29 120.0
C29 C28 H28 120.0
C27 C28 C29 120.0
C27 C28 H28 120.0
C28 C27 H27 120.0
C28 C27 C26 120.0
C26 C27 H27 120.0
C27 C26 H26 120.0
C25 C26 C27 120.0
C25 C26 H26 120.0
C24 C25 H25 120.0
C26 C25 C24 120.0
C26 C25 H25 120.0
C31 C30 C5 120.7(4)
C31 C30 C35 120.0
C35 C30 C5 119.2(4)
C30 C31 H31 120.0
C32 C31 C30 120.0
C32 C31 H31 120.0
C31 C32 H32 120.0
C33 C32 C31 120.0
C33 C32 H32 120.0
C32 C33 H33 120.0
C32 C33 C34 120.0
C34 C33 H33 120.0
C33 C34 H34 120.0
C35 C34 C33 120.0
C35 C34 H34 120.0
C30 C35 H35 120.0
C34 C35 C30 120.0
C34 C35 H35 120.0
C2' N1' C2 128.6(7)
C2' N1' C5' 107.4(7)
C5' N1' C2 122.4(6)
C2' N3' C4' 107.1(7)
N1' C2' C6' 127.2(8)
N3' C2' N1' 111.6(7)
N3' C2' C6' 121.1(7)
N3' C4' C5' 108.8(7)
N3' C4' C24' 121.1(7)
C5' C4' C24' 130.0(7)
N1' C5' C4' 105.0(7)
N1' C5' C30' 126.9(7)
C4' C5' C30' 128.2(7)
C7' C6' C2' 120.2(5)
C7' C6' C11' 120.0
C11' C6' C2' 119.8(5)
C6' C7' H7' 120.0
C8' C7' C6' 120.0
C8' C7' H7' 120.0
C7' C8' H8' 120.0
C7' C8' C9' 120.0
C9' C8' H8' 120.0
C8' C9' C10' 120.0
C8' C9' C12' 119.5(5)
C10' C9' C12' 120.3(5)
C9' C10' H10' 120.0
C11' C10' C9' 120.0
C11' C10' H10' 120.0
C6' C11' H11' 120.0
C10' C11' C6' 120.0
C10' C11' H11' 120.0
C13' C12' C9' 175.1(9)
C12' C13' C14' 176.8(9)
C15' C14' C13' 121.1(5)
C15' C14' C19' 120.0
C19' C14' C13' 118.7(4)
C14' C15' H15' 120.0
C14' C15' C16' 120.0
C16' C15' H15' 120.0
C15' C16' H16' 120.0
C17' C16' C15' 120.0
C17' C16' H16' 120.0
C16' C17' C18' 120.0
C16' C17' C20' 121.2(5)
C18' C17' C20' 118.7(5)
C17' C18' H18' 120.0
C19' C18' C17' 120.0
C19' C18' H18' 120.0
C14' C19' H19' 120.0
C18' C19' C14' 120.0
C18' C19' H19' 120.0
C17' C20' C21' 113.5(7)
C17' C20' C23' 109.1(8)
C22' C20' C17' 109.0(8)
C22' C20' C21' 109.2(9)
C22' C20' C23' 108.7(8)
C23' C20' C21' 107.2(9)
C20' C21' H21D 109.5
C20' C21' H21E 109.5
C20' C21' H21F 109.5
H21D C21' H21E 109.5
H21D C21' H21F 109.5
H21E C21' H21F 109.5
C20' C22' H22D 109.5
C20' C22' H22E 109.5
C20' C22' H22F 109.5
H22D C22' H22E 109.5
H22D C22' H22F 109.5
H22E C22' H22F 109.5
C20' C23' H23D 109.5
C20' C23' H23E 109.5
C20' C23' H23F 109.5
H23D C23' H23E 109.5
H23D C23' H23F 109.5
H23E C23' H23F 109.5
C25' C24' C4' 118.5(5)
C25' C24' C29' 120.0
C29' C24' C4' 121.5(5)
C24' C25' H25' 120.0
C24' C25' C26' 120.0
C26' C25' H25' 120.0
C25' C26' H26' 120.0
C27' C26' C25' 120.0
C27' C26' H26' 120.0
C26' C27' H27' 120.0
C28' C27' C26' 120.0
C28' C27' H27' 120.0
C27' C28' H28' 120.0
C27' C28' C29' 120.0
C29' C28' H28' 120.0
C24' C29' H29' 120.0
C28' C29' C24' 120.0
C28' C29' H29' 120.0
C31' C30' C5' 120.1(4)
C31' C30' C35' 120.0
C35' C30' C5' 119.8(4)
C30' C31' H31' 120.0
C30' C31' C32' 120.0
C32' C31' H31' 120.0
C31' C32' H32' 120.0
C33' C32' C31' 120.0
C33' C32' H32' 120.0
C32' C33' H33' 120.0
C32' C33' C34' 120.0
C34' C33' H33' 120.0
C33' C34' H34' 120.0
C33' C34' C35' 120.0
C35' C34' H34' 120.0
C30' C35' H35' 120.0
C34' C35' C30' 120.0
C34' C35' H35' 120.0

loop_
_geom_bond_atom_site_label_1
_geom_bond_atom_site_label_2
_geom_bond_distance
N1 C2 1.478(9)
N1 C5 1.276(9)
N3 C2 1.484(9)
N3 C4 1.322(8)
C2 C6 1.562(7)
C2 N1' 1.482(10)
C4 C5 1.523(11)
C4 C24 1.513(9)
C5 C30 1.506(9)
C6 C11 1.3900
C6 C7 1.3900
C11 H11 0.9500
C11 C10 1.3900
C10 H10 0.9500
C10 C9 1.3900
C9 C8 1.3900
C9 C12 1.479(8)
C8 H8 0.9500
C8 C7 1.3900
C7 H7 0.9500
C12 C13 1.203(9)
C13 C14 1.479(8)
C14 C15 1.3900
C14 C19 1.3900
C15 H15 0.9500
C15 C16 1.3900
C16 H16 0.9500
C16 C17 1.3900
C17 C18 1.3900
C17 C20 1.594(8)
C18 H18 0.9500
C18 C19 1.3900
C19 H19 0.9500
C20 C21 1.535(13)
C20 C22 1.529(11)
C20 C23 1.549(12)
C21 H21A 0.9800
C21 H21B 0.9800
C21 H21C 0.9800
C22 H22A 0.9800
C22 H22B 0.9800
C22 H22C 0.9800
C23 H23A 0.9800
C23 H23B 0.9800
C23 H23C 0.9800
C24 C29 1.3900
C24 C25 1.3900
C29 H29 0.9500
C29 C28 1.3900
C28 H28 0.9500
C28 C27 1.3900
C27 H27 0.9500
C27 C26 1.3900
C26 H26 0.9500
C26 C25 1.3900
C25 H25 0.9500
C30 C31 1.3900
C30 C35 1.3900
C31 H31 0.9500
C31 C32 1.3900
C32 H32 0.9500
C32 C33 1.3900
C33 H33 0.9500
C33 C34 1.3900
C34 H34 0.9500
C34 C35 1.3900
C35 H35 0.9500
N1' C2' 1.393(9)
N1' C5' 1.422(9)
N3' C2' 1.337(9)
N3' C4' 1.409(9)
C2' C6' 1.503(9)
C4' C5' 1.435(11)
C4' C24' 1.474(9)
C5' C30' 1.462(9)
C6' C7' 1.3900
C6' C11' 1.3900
C7' H7' 0.9500
C7' C8' 1.3900
C8' H8' 0.9500
C8' C9' 1.3900
C9' C10' 1.3900
C9' C12' 1.470(10)
C10' H10' 0.9500
C10' C11' 1.3900
C11' H11' 0.9500
C12' C13' 1.191(10)
C13' C14' 1.493(10)
C14' C15' 1.3900
C14' C19' 1.3900
C15' H15' 0.9500
C15' C16' 1.3900
C16' H16' 0.9500
C16' C17' 1.3900
C17' C18' 1.3900
C17' C20' 1.561(10)
C18' H18' 0.9500
C18' C19' 1.3900
C19' H19' 0.9500
C20' C21' 1.600(13)
C20' C22' 1.553(12)
C20' C23' 1.593(14)
C21' H21D 0.9800
C21' H21E 0.9800
C21' H21F 0.9800
C22' H22D 0.9800
C22' H22E 0.9800
C22' H22F 0.9800
C23' H23D 0.9800
C23' H23E 0.9800
C23' H23F 0.9800
C24' C25' 1.3900
C24' C29' 1.3900
C25' H25' 0.9500
C25' C26' 1.3900
C26' H26' 0.9500
C26' C27' 1.3900
C27' H27' 0.9500
C27' C28' 1.3900
C28' H28' 0.9500
C28' C29' 1.3900
C29' H29' 0.9500
C30' C31' 1.3900
C30' C35' 1.3900
C31' H31' 0.9500
C31' C32' 1.3900
C32' H32' 0.9500
C32' C33' 1.3900
C33' H33' 0.9500
C33' C34' 1.3900
C34' H34' 0.9500
C34' C35' 1.3900
C35' H35' 0.9500

loop_
_geom_torsion_atom_site_label_1
_geom_torsion_atom_site_label_2
_geom_torsion_atom_site_label_3
_geom_torsion_atom_site_label_4
_geom_torsion
N1 C2 C6 C11 -177.1(5)
N1 C2 C6 C7 7.8(9)
N1 C2 N1' C2' 114.0(8)
N1 C2 N1' C5' -82.7(8)
N1 C5 C30 C31 -78.3(7)
N1 C5 C30 C35 103.4(7)
N3 C2 C6 C11 -60.1(7)
N3 C2 C6 C7 124.8(5)
N3 C2 N1' C2' -4.9(9)
N3 C2 N1' C5' 158.3(6)
N3 C4 C5 N1 -1.0(8)
N3 C4 C5 C30 177.4(6)
N3 C4 C24 C29 150.6(5)
N3 C4 C24 C25 -20.0(8)
C2 N1 C5 C4 2.9(7)
C2 N1 C5 C30 -175.4(6)
C2 N3 C4 C5 -1.5(7)
C2 N3 C4 C24 -175.7(6)
C2 C6 C11 C10 -175.2(6)
C2 C6 C7 C8 175.0(6)
C2 N1' C2' N3' 162.9(6)
C2 N1' C2' C6' -19.6(11)
C2 N1' C5' C4' -165.8(6)
C2 N1' C5' C30' 14.1(11)
C4 N3 C2 N1 3.2(7)
C4 N3 C2 C6 -116.9(6)
C4 N3 C2 N1' 124.3(6)
C4 C5 C30 C31 103.5(6)
C4 C5 C30 C35 -74.7(7)
C4 C24 C29 C28 -170.5(6)
C4 C24 C25 C26 170.7(5)
C5 N1 C2 N3 -3.8(8)
C5 N1 C2 C6 111.6(7)
C5 N1 C2 N1' -123.9(7)
C5 C4 C24 C29 -22.4(9)
C5 C4 C24 C25 167.0(5)
C5 C30 C31 C32 -178.2(6)
C5 C30 C35 C34 178.2(6)
C6 C2 N1' C2' -120.4(7)
C6 C2 N1' C5' 42.9(9)
C6 C11 C10 C9 0.0
C11 C6 C7 C8 0.0
C11 C10 C9 C8 0.0
C11 C10 C9 C12 175.6(6)
C10 C9 C8 C7 0.0
C9 C8 C7 C6 0.0
C7 C6 C11 C10 0.0
C12 C9 C8 C7 -175.3(6)
C13 C14 C15 C16 -176.9(6)
C13 C14 C19 C18 176.9(6)
C14 C15 C16 C17 0.0
C15 C14 C19 C18 0.0
C15 C16 C17 C18 0.0
C15 C16 C17 C20 174.8(6)
C16 C17 C18 C19 0.0
C16 C17 C20 C21 -71.8(9)
C16 C17 C20 C22 166.9(6)
C16 C17 C20 C23 48.7(9)
C17 C18 C19 C14 0.0
C18 C17 C20 C21 102.9(8)
C18 C17 C20 C22 -18.3(9)
C18 C17 C20 C23 -136.6(7)
C19 C14 C15 C16 0.0
C20 C17 C18 C19 -174.7(6)
C24 C4 C5 N1 172.7(6)
C24 C4 C5 C30 -8.9(10)
C24 C29 C28 C27 0.0
C29 C24 C25 C26 0.0
C29 C28 C27 C26 0.0
C28 C27 C26 C25 0.0
C27 C26 C25 C24 0.0
C25 C24 C29 C28 0.0
C30 C31 C32 C33 0.0
C31 C30 C35 C34 0.0
C31 C32 C33 C34 0.0
C32 C33 C34 C35 0.0
C33 C34 C35 C30 0.0
C35 C30 C31 C32 0.0
N1' C2 C6 C11 58.0(7)
N1' C2 C6 C7 -117.1(6)
N1' C2' C6' C7' -51.0(9)
N1' C2' C6' C11' 127.8(6)
N1' C5' C30' C31' 68.0(8)
N1' C5' C30' C35' -114.8(7)
N3' C2' C6' C7' 126.2(6)
N3' C2' C6' C11' -54.9(8)
N3' C4' C5' N1' 1.2(7)
N3' C4' C5' C30' -178.7(6)
N3' C4' C24' C25' 24.8(7)
N3' C4' C24' C29' -155.7(5)
C2' N1' C5' C4' 0.5(7)
C2' N1' C5' C30' -179.6(6)
C2' N3' C4' C5' -2.6(8)
C2' N3' C4' C24' 176.1(6)
C2' C6' C7' C8' 178.8(5)
C2' C6' C11' C10' -178.8(5)
C4' N3' C2' N1' 3.0(8)
C4' N3' C2' C6' -174.6(6)
C4' C5' C30' C31' -112.1(7)
C4' C5' C30' C35' 65.1(8)
C4' C24' C25' C26' 179.5(5)
C4' C24' C29' C28' -179.5(5)
C5' N1' C2' N3' -2.3(8)
C5' N1' C2' C6' 175.2(6)
C5' C4' C24' C25' -156.8(6)
C5' C4' C24' C29' 22.7(9)
C5' C30' C31' C32' 177.2(6)
C5' C30' C35' C34' -177.2(6)
C6' C7' C8' C9' 0.0
C7' C6' C11' C10' 0.0
C7' C8' C9' C10' 0.0
C7' C8' C9' C12' -174.6(5)
C8' C9' C10' C11' 0.0
C9' C10' C11' C6' 0.0
C11' C6' C7' C8' 0.0
C12' C9' C10' C11' 174.5(5)
C13' C14' C15' C16' 174.7(6)
C13' C14' C19' C18' -174.8(6)
C14' C15' C16' C17' 0.0
C15' C14' C19' C18' 0.0
C15' C16' C17' C18' 0.0
C15' C16' C17' C20' -176.0(7)
C16' C17' C18' C19' 0.0
C16' C17' C20' C21' 0.4(10)
C16' C17' C20' C22' -121.6(7)
C16' C17' C20' C23' 119.9(7)
C17' C18' C19' C14' 0.0
C18' C17' C20' C21' -175.6(7)
C18' C17' C20' C22' 62.4(9)
C18' C17' C20' C23' -56.1(9)
C19' C14' C15' C16' 0.0
C20' C17' C18' C19' 176.1(6)
C24' C4' C5' N1' -177.3(6)
C24' C4' C5' C30' 2.8(12)
C24' C25' C26' C27' 0.0
C25' C24' C29' C28' 0.0
C25' C26' C27' C28' 0.0
C26' C27' C28' C29' 0.0
C27' C28' C29' C24' 0.0
C29' C24' C25' C26' 0.0
C30' C31' C32' C33' 0.0
C31' C30' C35' C34' 0.0
C31' C32' C33' C34' 0.0
C32' C33' C34' C35' 0.0
C33' C34' C35' C30' 0.0
C35' C30' C31' C32' 0.0

loop_
_smtbx_masks_void_nr
_smtbx_masks_void_average_x
_smtbx_masks_void_average_y
_smtbx_masks_void_average_z
_smtbx_masks_void_volume
_smtbx_masks_void_count_electrons
1 0.500 0.000 0.500 437.8 59.6
